data_7101035
loop_
_publ_author_name
'Craig Rice'
'Georgios Bokolinis'
'Lindsay P. Harding'
'J. Jeffery'
'Neil McLay'
'T. Riis-Johannessen'

_publ_section_title
;
Facile Interconversion of Dinuclear Double Helicates
and Side-by-Side Species: A Reprogrammable Ligand with Potential Sensor
Applications.
;
_journal_name_full 'Chemical Communications'
_journal_paper_doi 10.1039/b600597g
_journal_year 2006
_chemical_formula_sum 'C104 H100 B2 Cu2 N8 O12 S2'
_chemical_formula_weight 1866.74
_space_group_IT_number 14
_symmetry_cell_setting monoclinic
_symmetry_space_group_name_Hall '-P 2ybc'
_symmetry_space_group_name_H-M 'P 1 21/c 1'
_cell_angle_alpha 90.00
_cell_angle_beta 94.8080(10)
_cell_angle_gamma 90.00
_cell_formula_units_Z 4
_cell_length_a 14.3802(3)
_cell_length_b 20.4058(4)
_cell_length_c 37.9889(7)
_cell_measurement_temperature 100(2)
_cell_volume 11108.2(4)
_diffrn_ambient_temperature 100(2)
_exptl_crystal_density_diffrn 1.116
_cod_original_sg_symbol_H-M 'P 21/c'
_cod_database_code 7101035

loop_
_symmetry_equiv_pos_as_xyz
'x, y, z'
'-x, y+1/2, -z+1/2'
'-x, -y, -z'
'x, -y-1/2, z-1/2'

loop_
_atom_site_label
_atom_site_type_symbol
_atom_site_fract_x
_atom_site_fract_y
_atom_site_fract_z
_atom_site_U_iso_or_equiv
_atom_site_adp_type
_atom_site_occupancy
_atom_site_symmetry_multiplicity
_atom_site_calc_flag
_atom_site_refinement_flags
_atom_site_disorder_assembly
_atom_site_disorder_group
Cu1 Cu 1.22706(8) 0.47457(6) 0.84206(3) 0.0608(4) Uani 1 1 d . . .
Cu2 Cu 0.91600(9) 0.58533(6) 0.89726(3) 0.0600(4) Uani 1 1 d . . .
N11 N 1.3414(5) 0.5363(3) 0.84788(17) 0.0544(16) Uani 1 1 d . . .
C12 C 1.3433(6) 0.5755(4) 0.8765(2) 0.052(2) Uani 1 1 d . . .
C13 C 1.4119(6) 0.6225(5) 0.8839(2) 0.066(2) Uani 1 1 d . . .
H13 H 1.4101 0.6496 0.9035 0.079 Uiso 1 1 calc R . .
C14 C 1.4819(7) 0.6286(5) 0.8620(3) 0.074(3) Uani 1 1 d . . .
H14 H 1.5295 0.6590 0.8669 0.088 Uiso 1 1 calc R . .
C15 C 1.4811(6) 0.5894(5) 0.8329(3) 0.069(3) Uani 1 1 d . . .
H15 H 1.5274 0.5938 0.8173 0.082 Uiso 1 1 calc R . .
C16 C 1.4124(7) 0.5437(5) 0.8265(3) 0.070(2) Uani 1 1 d . . .
H16 H 1.4140 0.5166 0.8069 0.084 Uiso 1 1 calc R . .
N21 N 1.2013(4) 0.5165(3) 0.88845(16) 0.0515(16) Uani 1 1 d . . .
C22 C 1.1323(5) 0.5148(4) 0.9086(2) 0.0521(19) Uani 1 1 d . . .
S23 S 1.13776(15) 0.57495(11) 0.94076(5) 0.0563(5) Uani 1 1 d . . .
C24 C 1.2387(6) 0.6042(4) 0.9257(2) 0.057(2) Uani 1 1 d . . .
H24 H 1.2719 0.6404 0.9349 0.068 Uiso 1 1 calc R . .
C25 C 1.2635(6) 0.5662(4) 0.8981(2) 0.054(2) Uani 1 1 d . . .
N31 N 0.9689(5) 0.4897(3) 0.91108(16) 0.0509(16) Uani 1 1 d . . .
C32 C 0.8961(6) 0.4482(4) 0.9064(2) 0.053(2) Uani 1 1 d . . .
C33 C 0.9066(6) 0.3867(5) 0.8927(2) 0.063(2) Uani 1 1 d . . .
C34 C 0.9933(6) 0.3647(4) 0.8858(2) 0.060(2) Uani 1 1 d . . .
H34 H 1.0003 0.3228 0.8768 0.072 Uiso 1 1 calc R . .
C35 C 1.0697(6) 0.4043(4) 0.8923(2) 0.059(2) Uani 1 1 d . . .
H35 H 1.1295 0.3895 0.8889 0.071 Uiso 1 1 calc R C .
C36 C 1.0542(6) 0.4676(4) 0.9041(2) 0.055(2) Uani 1 1 d . . .
N41 N 0.7943(5) 0.5411(4) 0.90255(18) 0.0637(19) Uani 1 1 d . . .
C42 C 0.8062(6) 0.4781(5) 0.9132(2) 0.056(2) Uani 1 1 d . . .
C43 C 0.7384(7) 0.4450(5) 0.9315(2) 0.065(2) Uani 1 1 d . C .
C44 C 0.6541(7) 0.4780(5) 0.9343(2) 0.072(3) Uani 1 1 d . . .
H44 H 0.6064 0.4576 0.9452 0.086 Uiso 1 1 calc R C .
C45 C 0.6410(7) 0.5397(6) 0.9210(3) 0.087(3) Uani 1 1 d . . .
H45 H 0.5836 0.5603 0.9219 0.105 Uiso 1 1 calc R . .
C46 C 0.7133(7) 0.5716(5) 0.9063(2) 0.072(3) Uani 1 1 d . . .
H46 H 0.7055 0.6148 0.8988 0.087 Uiso 1 1 calc R C .
N51 N 1.2304(5) 0.3957(4) 0.81199(18) 0.0620(18) Uani 1 1 d . . .
C52 C 1.1555(6) 0.3911(4) 0.7880(2) 0.058(2) Uani 1 1 d . . .
C53 C 1.1626(6) 0.3566(5) 0.7555(2) 0.070(3) Uani 1 1 d . . .
C54 C 1.2415(7) 0.3208(5) 0.7512(3) 0.078(3) Uani 1 1 d . . .
H54 H 1.2467 0.2964 0.7308 0.093 Uiso 1 1 calc R . .
C55 C 1.3151(8) 0.3217(6) 0.7786(3) 0.086(3) Uani 1 1 d . . .
H55 H 1.3676 0.2956 0.7770 0.103 Uiso 1 1 calc R . .
C56 C 1.3083(7) 0.3613(5) 0.8074(3) 0.075(3) Uani 1 1 d . . .
H56 H 1.3589 0.3645 0.8242 0.090 Uiso 1 1 calc R . .
N61 N 1.0916(5) 0.4875(3) 0.81079(16) 0.0552(17) Uani 1 1 d . . .
C62 C 1.0729(6) 0.4266(4) 0.7967(2) 0.056(2) Uani 1 1 d . . .
C63 C 0.9840(6) 0.4011(4) 0.7946(2) 0.060(2) Uani 1 1 d . . .
C64 C 0.9094(6) 0.4385(5) 0.8048(2) 0.064(2) Uani 1 1 d . . .
H64 H 0.8485 0.4227 0.8023 0.077 Uiso 1 1 calc R . .
C65 C 0.9298(6) 0.5009(5) 0.8189(2) 0.056(2) Uani 1 1 d . . .
H65 H 0.8825 0.5274 0.8262 0.067 Uiso 1 1 calc R . .
C66 C 1.0205(5) 0.5223(4) 0.82170(19) 0.0492(18) Uani 1 1 d . . .
N71 N 0.9985(5) 0.6162(3) 0.85963(16) 0.0543(16) Uani 1 1 d . . .
C72 C 1.0431(6) 0.5879(4) 0.8357(2) 0.056(2) Uani 1 1 d . . .
S73 S 1.12969(15) 0.63569(12) 0.81963(5) 0.0615(6) Uani 1 1 d . . .
C74 C 1.1035(7) 0.6980(5) 0.8472(2) 0.067(2) Uani 1 1 d . . .
H74 H 1.1326 0.7388 0.8486 0.081 Uiso 1 1 calc R . .
C75 C 1.0327(7) 0.6785(4) 0.8670(2) 0.063(2) Uani 1 1 d . . .
N81 N 0.9374(6) 0.6802(4) 0.91541(18) 0.066(2) Uani 1 1 d . . .
C82 C 0.9908(8) 0.7149(5) 0.8949(2) 0.075(3) Uani 1 1 d . . .
C83 C 1.0035(12) 0.7817(6) 0.9011(3) 0.119(5) Uani 1 1 d . . .
H83 H 1.0401 0.8061 0.8869 0.143 Uiso 1 1 calc R . .
C84 C 0.9624(13) 0.8112(6) 0.9279(4) 0.143(7) Uani 1 1 d . . .
H84 H 0.9708 0.8558 0.9323 0.172 Uiso 1 1 calc R . .
C85 C 0.9077(11) 0.7737(6) 0.9486(3) 0.117(5) Uani 1 1 d . . .
H85 H 0.8795 0.7923 0.9674 0.140 Uiso 1 1 calc R . .
C86 C 0.8963(8) 0.7089(5) 0.9408(2) 0.077(3) Uani 1 1 d . . .
H86 H 0.8578 0.6840 0.9540 0.093 Uiso 1 1 calc R . .
O400 O 1.0907(5) 0.3660(3) 0.73055(16) 0.0702(16) Uiso 1 1 d . . .
C401 C 1.1062(8) 0.3506(5) 0.6947(3) 0.079(3) Uiso 1 1 d . . .
H40A H 1.0905 0.3051 0.6897 0.095 Uiso 1 1 calc R . .
H40B H 1.1714 0.3572 0.6908 0.095 Uiso 1 1 calc R . .
C402 C 1.0462(9) 0.3943(6) 0.6711(3) 0.096(3) Uiso 1 1 d . . .
H40C H 1.0536 0.4395 0.6788 0.115 Uiso 1 1 calc R . .
H40D H 1.0636 0.3911 0.6470 0.115 Uiso 1 1 calc R . .
O403 O 0.9514(6) 0.3736(4) 0.6729(2) 0.093(2) Uiso 1 1 d . . .
C404 C 0.8893(10) 0.4155(7) 0.6507(4) 0.117(4) Uiso 1 1 d . . .
H40E H 0.8962 0.4610 0.6578 0.141 Uiso 1 1 calc R . .
H40F H 0.9018 0.4116 0.6261 0.141 Uiso 1 1 calc R . .
C405 C 0.7970(11) 0.3913(7) 0.6562(4) 0.119(4) Uiso 1 1 d . . .
H40G H 0.7507 0.4222 0.6462 0.143 Uiso 1 1 calc R . .
H40H H 0.7905 0.3881 0.6813 0.143 Uiso 1 1 calc R . .
O406 O 0.7798(7) 0.3272(5) 0.6399(3) 0.125(3) Uiso 1 1 d . . .
C407 C 0.6842(14) 0.3009(9) 0.6405(5) 0.158(6) Uiso 1 1 d . . .
H40I H 0.6425 0.3342 0.6300 0.190 Uiso 1 1 calc R . .
H40J H 0.6799 0.2637 0.6246 0.190 Uiso 1 1 calc R . .
C408 C 0.6502(14) 0.2827(8) 0.6684(5) 0.151(6) Uiso 1 1 d D . .
H40K H 0.5858 0.2698 0.6625 0.181 Uiso 1 1 calc R . .
H40L H 0.6500 0.3197 0.6844 0.181 Uiso 1 1 calc R . .
O409 O 0.6946(9) 0.2336(6) 0.6849(3) 0.162(4) Uiso 1 1 d . . .
C410 C 0.6708(11) 0.2061(7) 0.7159(3) 0.143(6) Uiso 1 1 d D B .
H500 H 0.7027 0.1646 0.7200 0.171 Uiso 1 1 calc R . .
H501 H 0.6041 0.1984 0.7148 0.171 Uiso 1 1 calc R . .
C411 C 0.6972(9) 0.2494(9) 0.7428(4) 0.199(9) Uiso 1 1 d D . .
H300 H 0.6537 0.2469 0.7609 0.238 Uiso 0.60 1 calc PR A 1
H301 H 0.6962 0.2938 0.7337 0.238 Uiso 0.60 1 calc PR A 1
H302 H 0.7159 0.2867 0.7292 0.238 Uiso 0.40 1 calc PR A 2
H303 H 0.6365 0.2617 0.7501 0.238 Uiso 0.40 1 calc PR A 2
O40A O 0.7968 0.2319 0.7587 0.100 Uiso 0.60 1 d PD B 1
C41A C 0.8655(11) 0.2679(8) 0.7425(4) 0.100 Uiso 0.60 1 d PD B 1
H304 H 0.8441 0.2738 0.7179 0.120 Uiso 0.60 1 calc PR B 1
H305 H 0.9217 0.2415 0.7434 0.120 Uiso 0.60 1 calc PR B 1
C42A C 0.8906(12) 0.3316(7) 0.7571(5) 0.094(5) Uiso 0.60 1 d PD B 1
H306 H 0.8376 0.3477 0.7688 0.112 Uiso 0.60 1 calc PR B 1
H307 H 0.8986 0.3608 0.7375 0.112 Uiso 0.60 1 calc PR B 1
O40B O 0.7488 0.2584 0.7721 0.100 Uiso 0.40 1 d PD B 2
C41B C 0.8267(13) 0.2992(13) 0.7649(7) 0.100 Uiso 0.40 1 d PD B 2
H308 H 0.8061 0.3444 0.7630 0.120 Uiso 0.40 1 calc PR B 2
H309 H 0.8483 0.2866 0.7423 0.120 Uiso 0.40 1 calc PR B 2
C42B C 0.9038(12) 0.2944(12) 0.7920(6) 0.091(8) Uiso 0.40 1 d PD B 2
H310 H 0.8835 0.3063 0.8148 0.109 Uiso 0.40 1 calc PR B 2
H311 H 0.9278 0.2499 0.7934 0.109 Uiso 0.40 1 calc PR B 2
O414 O 0.9738(5) 0.3383(3) 0.78224(16) 0.0764(17) Uiso 1 1 d D . .
O50A O 0.7636(4) 0.3882(3) 0.94590(15) 0.0697(16) Uiso 0.50 1 d PD C 1
C51A C 0.6913(11) 0.3477(8) 0.9590(5) 0.061(5) Uiso 0.50 1 d PD C 1
H312 H 0.6455 0.3368 0.9396 0.073 Uiso 0.50 1 calc PR C 1
H313 H 0.6598 0.3720 0.9764 0.073 Uiso 0.50 1 calc PR C 1
C52A C 0.7304(15) 0.2875(8) 0.9749(5) 0.100 Uiso 0.50 1 d PD C 1
H314 H 0.6796 0.2584 0.9797 0.120 Uiso 0.50 1 calc PR C 1
H315 H 0.7669 0.2657 0.9580 0.120 Uiso 0.50 1 calc PR C 1
O53A O 0.7876(11) 0.2977(7) 1.0066(4) 0.100 Uiso 0.50 1 d PD C 1
C54A C 0.8469(12) 0.2464(9) 1.0185(6) 0.100 Uiso 0.50 1 d PD C 1
H316 H 0.9004 0.2648 1.0324 0.120 Uiso 0.50 1 calc PR C 1
H317 H 0.8698 0.2248 0.9982 0.120 Uiso 0.50 1 calc PR C 1
C55A C 0.8025(15) 0.1963(8) 1.0404(4) 0.100 Uiso 0.50 1 d PD C 1
H318 H 0.8503 0.1676 1.0514 0.120 Uiso 0.50 1 calc PR C 1
H319 H 0.7720 0.2181 1.0590 0.120 Uiso 0.50 1 calc PR C 1
O56A O 0.7364(11) 0.1587(7) 1.0196(4) 0.100 Uiso 0.50 1 d PD C 1
C57A C 0.7637(16) 0.1388(11) 0.9866(4) 0.100 Uiso 0.50 1 d PD C 1
H320 H 0.8282 0.1245 0.9898 0.120 Uiso 0.50 1 calc PR C 1
H321 H 0.7615 0.1766 0.9712 0.120 Uiso 0.50 1 calc PR C 1
C58A C 0.7090(17) 0.0865(10) 0.9688(4) 0.100 Uiso 0.50 1 d PD C 1
H322 H 0.7247 0.0457 0.9809 0.120 Uiso 0.50 1 calc PR C 1
H323 H 0.6436 0.0951 0.9713 0.120 Uiso 0.50 1 calc PR C 1
O59A O 0.7204(11) 0.0775(7) 0.9325(3) 0.100 Uiso 0.50 1 d PD C 1
C60A C 0.6681(14) 0.1105(9) 0.9076(5) 0.100 Uiso 0.50 1 d PD C 1
H324 H 0.6276 0.1402 0.9191 0.120 Uiso 0.50 1 calc PR C 1
H325 H 0.6287 0.0795 0.8939 0.120 Uiso 0.50 1 calc PR C 1
C61A C 0.7238(17) 0.1506(8) 0.8819(5) 0.100 Uiso 0.50 1 d PD C 1
H326 H 0.7891 0.1382 0.8849 0.120 Uiso 0.50 1 calc PR C 1
H327 H 0.7007 0.1409 0.8577 0.120 Uiso 0.50 1 calc PR C 1
O62A O 0.7156(11) 0.2141(7) 0.8878(4) 0.100 Uiso 0.50 1 d PD C 1
C63A C 0.7329(19) 0.2628(10) 0.8634(7) 0.151(14) Uiso 0.50 1 d PD C 1
H327' H 0.6878 0.2978 0.8648 0.181 Uiso 0.50 1 calc PR C 1
H328 H 0.7248 0.2445 0.8398 0.181 Uiso 0.50 1 calc PR C 1
C64A C 0.8296(14) 0.2907(8) 0.8695(7) 0.085(7) Uiso 0.50 1 d PD C 1
H329 H 0.8679 0.2619 0.8850 0.102 Uiso 0.50 1 calc PR C 1
H330 H 0.8577 0.2936 0.8472 0.102 Uiso 0.50 1 calc PR C 1
O65A O 0.8262(5) 0.3527(3) 0.88462(17) 0.0768(17) Uiso 0.50 1 d PD C 1
O50B O 0.8262(5) 0.3527(3) 0.88462(17) 0.0768(17) Uiso 0.50 1 d PD C 2
C51B C 0.8287(13) 0.2826(6) 0.8833(6) 0.078(7) Uiso 0.50 1 d PD C 2
H331 H 0.8446 0.2654 0.9068 0.094 Uiso 0.50 1 calc PR C 2
H332 H 0.8767 0.2687 0.8684 0.094 Uiso 0.50 1 calc PR C 2
C52B C 0.7370(13) 0.2556(8) 0.8691(7) 0.100 Uiso 0.50 1 d PD C 2
H333 H 0.7064 0.2352 0.8881 0.120 Uiso 0.50 1 calc PR C 2
H334 H 0.6975 0.2910 0.8596 0.120 Uiso 0.50 1 calc PR C 2
O53B O 0.7491(11) 0.2071(6) 0.8412(3) 0.100 Uiso 0.50 1 d PD C 2
C54B C 0.7763(15) 0.1465(7) 0.8559(5) 0.100 Uiso 0.50 1 d PD C 2
H335 H 0.8160 0.1563 0.8771 0.120 Uiso 0.50 1 calc PR C 2
H336 H 0.8163 0.1267 0.8395 0.120 Uiso 0.50 1 calc PR C 2
C55B C 0.7133(15) 0.0951(9) 0.8655(5) 0.100 Uiso 0.50 1 d PD C 2
H337 H 0.7109 0.0604 0.8480 0.120 Uiso 0.50 1 calc PR C 2
H338 H 0.6509 0.1126 0.8665 0.120 Uiso 0.50 1 calc PR C 2
O56B O 0.7477(11) 0.0687(7) 0.9004(3) 0.100 Uiso 0.50 1 d PD C 2
C57B C 0.8050(15) 0.1231(11) 0.9171(4) 0.100 Uiso 0.50 1 d PD C 2
H339 H 0.7933 0.1637 0.9043 0.120 Uiso 0.50 1 calc PR C 2
H340 H 0.8710 0.1129 0.9177 0.120 Uiso 0.50 1 calc PR C 2
C58B C 0.7740(14) 0.1282(11) 0.9543(4) 0.100 Uiso 0.50 1 d PD C 2
H341 H 0.7161 0.1526 0.9541 0.120 Uiso 0.50 1 calc PR C 2
H342 H 0.7640 0.0849 0.9638 0.120 Uiso 0.50 1 calc PR C 2
O59B O 0.8463(11) 0.1613(7) 0.9755(3) 0.100 Uiso 0.50 1 d PD C 2
C60B C 0.9040(12) 0.2004(9) 0.9552(6) 0.100 Uiso 0.50 1 d PD C 2
H343 H 0.9175 0.1779 0.9338 0.120 Uiso 0.50 1 calc PR C 2
H344 H 0.9625 0.2109 0.9687 0.120 Uiso 0.50 1 calc PR C 2
C61B C 0.8455(15) 0.2640(9) 0.9465(5) 0.100 Uiso 0.50 1 d PD C 2
H345 H 0.8818 0.3032 0.9521 0.120 Uiso 0.50 1 calc PR C 2
H346 H 0.8213 0.2652 0.9219 0.120 Uiso 0.50 1 calc PR C 2
O62B O 0.7699(10) 0.2562(7) 0.9702(4) 0.100 Uiso 0.50 1 d PD C 2
C63B C 0.7669(19) 0.3099(9) 0.9934(4) 0.118(10) Uiso 0.50 1 d PD C 2
H347 H 0.8287 0.3276 0.9996 0.142 Uiso 0.50 1 calc PR C 2
H348 H 0.7388 0.2978 1.0149 0.142 Uiso 0.50 1 calc PR C 2
C64B C 0.7031(13) 0.3603(8) 0.9703(5) 0.076(7) Uiso 0.50 1 d PD C 2
H349 H 0.6508 0.3380 0.9577 0.091 Uiso 0.50 1 calc PR C 2
H350 H 0.6792 0.3941 0.9851 0.091 Uiso 0.50 1 calc PR C 2
O65B O 0.7636(4) 0.3882(3) 0.94590(15) 0.0697(16) Uiso 0.50 1 d PD C 2
B1 B 0.3160 0.4043 0.2331 0.106 Uiso 1 1 d D . .
C101 C 0.3794(5) 0.3748(3) 0.27291(15) 0.081(3) Uiso 1 1 d GD . .
C102 C 0.3448(4) 0.3389(4) 0.30003(19) 0.096(3) Uiso 1 1 d GD . .
H102 H 0.2812 0.3304 0.2997 0.115 Uiso 1 1 calc R . .
C103 C 0.4053(6) 0.3156(4) 0.32767(17) 0.108(4) Uiso 1 1 d GD . .
H103 H 0.3822 0.2916 0.3458 0.130 Uiso 1 1 calc R . .
C104 C 0.5004(5) 0.3283(4) 0.32820(17) 0.114(4) Uiso 1 1 d GD . .
H104 H 0.5409 0.3127 0.3467 0.137 Uiso 1 1 calc R . .
C105 C 0.5350(4) 0.3642(4) 0.3011(2) 0.108(4) Uiso 1 1 d GD . .
H105 H 0.5986 0.3727 0.3014 0.129 Uiso 1 1 calc R . .
C106 C 0.4745(5) 0.3875(3) 0.27344(16) 0.086(3) Uiso 1 1 d GD . .
H106 H 0.4976 0.4116 0.2553 0.103 Uiso 1 1 calc R . .
C111 C 0.3132(4) 0.3400(2) 0.20732(14) 0.073(2) Uiso 1 1 d GD . .
C112 C 0.3847(4) 0.2940(3) 0.20939(15) 0.076(3) Uiso 1 1 d GD . .
H112 H 0.4328 0.2968 0.2273 0.092 Uiso 1 1 calc R . .
C113 C 0.3843(5) 0.2437(3) 0.18470(19) 0.093(3) Uiso 1 1 d GD . .
H113 H 0.4322 0.2129 0.1861 0.111 Uiso 1 1 calc R . .
C114 C 0.3125(5) 0.2395(3) 0.15793(16) 0.099(3) Uiso 1 1 d GD . .
H114 H 0.3123 0.2058 0.1414 0.118 Uiso 1 1 calc R . .
C115 C 0.2411(5) 0.2855(3) 0.15586(16) 0.094(3) Uiso 1 1 d GD . .
H115 H 0.1930 0.2827 0.1380 0.113 Uiso 1 1 calc R . .
C116 C 0.2414(4) 0.3358(3) 0.18055(17) 0.081(3) Uiso 1 1 d GD . .
H116 H 0.1936 0.3666 0.1792 0.097 Uiso 1 1 calc R . .
C121 C 0.3400(4) 0.4721(3) 0.22286(16) 0.080(3) Uiso 1 1 d GD . .
C122 C 0.3220(4) 0.4873(3) 0.18727(15) 0.067(2) Uiso 1 1 d GD . .
H122 H 0.2946 0.4563 0.1717 0.081 Uiso 1 1 calc R . .
C123 C 0.3448(5) 0.5489(3) 0.17492(13) 0.070(2) Uiso 1 1 d GD . .
H123 H 0.3328 0.5591 0.1511 0.084 Uiso 1 1 calc R . .
C124 C 0.3857(5) 0.5953(2) 0.19816(19) 0.099(3) Uiso 1 1 d GD . .
H124 H 0.4010 0.6365 0.1899 0.119 Uiso 1 1 calc R . .
C125 C 0.4037(6) 0.5801(3) 0.23374(18) 0.131(5) Uiso 1 1 d GD . .
H125 H 0.4310 0.6111 0.2493 0.157 Uiso 1 1 calc R . .
C126 C 0.3808(6) 0.5185(4) 0.24609(13) 0.114(4) Uiso 1 1 d GD . .
H126 H 0.3929 0.5083 0.2699 0.137 Uiso 1 1 calc R . .
C131 C 0.2005(4) 0.4053(4) 0.25004(17) 0.090(3) Uiso 1 1 d GD . .
C132 C 0.1697(6) 0.4656(3) 0.2615(2) 0.108(4) Uiso 1 1 d GD . .
H132 H 0.2087 0.5019 0.2617 0.130 Uiso 1 1 calc R . .
C133 C 0.0806(7) 0.4715(4) 0.2729(3) 0.139(5) Uiso 1 1 d GD . .
H133 H 0.0600 0.5118 0.2805 0.166 Uiso 1 1 calc R . .
C134 C 0.0223(5) 0.4171(6) 0.2727(3) 0.144(6) Uiso 1 1 d GD . .
H134 H -0.0373 0.4210 0.2802 0.173 Uiso 1 1 calc R . .
C135 C 0.0532(6) 0.3568(5) 0.2612(3) 0.150(6) Uiso 1 1 d GD . .
H135 H 0.0142 0.3204 0.2610 0.180 Uiso 1 1 calc R . .
C136 C 0.1422(6) 0.3509(3) 0.2499(2) 0.116(4) Uiso 1 1 d GD . .
H136 H 0.1629 0.3106 0.2422 0.139 Uiso 1 1 calc R . .
B2 B 0.2339 0.2798 0.9491 0.069 Uiso 0.50 1 d PD D 1
C201 C 0.1632(7) 0.2420(4) 0.9167(2) 0.067(4) Uiso 0.50 1 d PGD D 1
C202 C 0.0873(9) 0.2038(6) 0.9242(2) 0.085(6) Uiso 0.50 1 d PGD D 1
H200 H 0.0746 0.1970 0.9476 0.102 Uiso 0.50 1 calc PR D 1
C203 C 0.0303(8) 0.1759(7) 0.8969(3) 0.109(8) Uiso 0.50 1 d PGD D 1
H201 H -0.0205 0.1503 0.9019 0.130 Uiso 0.50 1 calc PR D 1
C204 C 0.0492(8) 0.1861(6) 0.8620(3) 0.077(5) Uiso 0.50 1 d PGD D 1
H202 H 0.0111 0.1674 0.8437 0.093 Uiso 0.50 1 calc PR D 1
C205 C 0.1252(9) 0.2242(6) 0.8545(2) 0.088(6) Uiso 0.50 1 d PGD D 1
H203 H 0.1378 0.2311 0.8312 0.105 Uiso 0.50 1 calc PR D 1
C206 C 0.1821(7) 0.2522(5) 0.8818(3) 0.074(5) Uiso 0.50 1 d PGD D 1
H204 H 0.2329 0.2777 0.8768 0.088 Uiso 0.50 1 calc PR D 1
C211 C 0.1713(7) 0.3375(4) 0.9668(2) 0.061(4) Uiso 0.50 1 d PGD D 1
C212 C 0.0749(8) 0.3327(5) 0.9671(3) 0.066(5) Uiso 0.50 1 d PGD D 1
H205 H 0.0435 0.2968 0.9568 0.079 Uiso 0.50 1 calc PR D 1
C213 C 0.0254(6) 0.3817(6) 0.9829(3) 0.075(5) Uiso 0.50 1 d PGD D 1
H206 H -0.0390 0.3785 0.9831 0.090 Uiso 0.50 1 calc PR D 1
C214 C 0.0723(9) 0.4354(5) 0.9983(3) 0.077(5) Uiso 0.50 1 d PGD D 1
H207 H 0.0392 0.4681 1.0088 0.092 Uiso 0.50 1 calc PR D 1
C215 C 0.1687(9) 0.4401(5) 0.9980(3) 0.076(6) Uiso 0.50 1 d PGD D 1
H208 H 0.2000 0.4761 1.0083 0.091 Uiso 0.50 1 calc PR D 1
C216 C 0.2181(6) 0.3912(5) 0.9822(3) 0.058(4) Uiso 0.50 1 d PGD D 1
H209 H 0.2826 0.3944 0.9820 0.070 Uiso 0.50 1 calc PR D 1
C221 C 0.3262(5) 0.3031(4) 0.93124(19) 0.047(3) Uiso 0.50 1 d PGD D 1
C222 C 0.3282(6) 0.3652(4) 0.9163(2) 0.051(4) Uiso 0.50 1 d PGD D 1
H210 H 0.2775 0.3932 0.9173 0.061 Uiso 0.50 1 calc PR D 1
C223 C 0.4061(7) 0.3855(4) 0.8999(3) 0.056(4) Uiso 0.50 1 d PGD D 1
H211 H 0.4075 0.4270 0.8899 0.067 Uiso 0.50 1 calc PR D 1
C224 C 0.4820(6) 0.3437(5) 0.8984(2) 0.058(4) Uiso 0.50 1 d PGD D 1
H212 H 0.5341 0.3572 0.8874 0.070 Uiso 0.50 1 calc PR D 1
C225 C 0.4800(6) 0.2815(5) 0.9133(3) 0.055(4) Uiso 0.50 1 d PGD D 1
H213 H 0.5307 0.2536 0.9123 0.067 Uiso 0.50 1 calc PR D 1
C226 C 0.4021(7) 0.2613(4) 0.9297(3) 0.063(4) Uiso 0.50 1 d PGD D 1
H214 H 0.4007 0.2197 0.9397 0.075 Uiso 0.50 1 calc PR D 1
C231 C 0.2654(7) 0.2276(6) 0.9819(3) 0.089(6) Uiso 0.50 1 d PGD D 1
C232 C 0.2671(12) 0.1598(7) 0.9783(4) 0.123(9) Uiso 0.50 1 d PGD D 1
H215 H 0.2483 0.1406 0.9567 0.148 Uiso 0.50 1 calc PR D 1
C233 C 0.2969(14) 0.1208(6) 1.0070(5) 0.142(11) Uiso 0.50 1 d PGD D 1
H216 H 0.2980 0.0755 1.0046 0.171 Uiso 0.50 1 calc PR D 1
C234 C 0.3250(13) 0.1495(9) 1.0394(4) 0.169(14) Uiso 0.50 1 d PGD D 1
H217 H 0.3449 0.1234 1.0586 0.203 Uiso 0.50 1 calc PR D 1
C235 C 0.3232(13) 0.2173(10) 1.0430(3) 0.125(9) Uiso 0.50 1 d PGD D 1
H218 H 0.3420 0.2365 1.0646 0.150 Uiso 0.50 1 calc PR D 1
C236 C 0.2934(11) 0.2563(6) 1.0142(4) 0.099(7) Uiso 0.50 1 d PGD D 1
H219 H 0.2923 0.3017 1.0166 0.119 Uiso 0.50 1 calc PR D 1
B3 B 0.3812 0.3775 0.9840 0.111 Uiso 0.50 1 d PD . 2
C301 C 0.4619(7) 0.4333(4) 0.9942(2) 0.042(3) Uiso 0.50 1 d PGD . 2
C302 C 0.4304(6) 0.4898(5) 0.9766(2) 0.045(4) Uiso 0.50 1 d PGD . 2
H220 H 0.3762 0.4886 0.9614 0.054 Uiso 0.50 1 calc PR . 2
C303 C 0.4798(8) 0.5481(4) 0.9816(3) 0.052(4) Uiso 0.50 1 d PGD . 2
H221 H 0.4587 0.5858 0.9698 0.062 Uiso 0.50 1 calc PR . 2
C304 C 0.5608(8) 0.5498(4) 1.0043(3) 0.071(5) Uiso 0.50 1 d PGD . 2
H222 H 0.5939 0.5888 1.0077 0.085 Uiso 0.50 1 calc PR . 2
C305 C 0.5923(7) 0.4934(5) 1.0220(3) 0.077(6) Uiso 0.50 1 d PGD . 2
H223 H 0.6465 0.4946 1.0372 0.092 Uiso 0.50 1 calc PR . 2
C306 C 0.5429(7) 0.4351(4) 1.0169(3) 0.052(4) Uiso 0.50 1 d PGD . 2
H224 H 0.5640 0.3973 1.0288 0.062 Uiso 0.50 1 calc PR . 2
C311 C 0.4225(7) 0.3195(4) 1.0169(2) 0.058(4) Uiso 0.50 1 d PGD E 2
C312 C 0.5090(7) 0.2890(5) 1.0175(2) 0.064(4) Uiso 0.50 1 d PGD E 2
H225 H 0.5486 0.2980 0.9999 0.076 Uiso 0.50 1 calc PR E 2
C313 C 0.5366(6) 0.2452(5) 1.0444(3) 0.062(4) Uiso 0.50 1 d PGD E 2
H226 H 0.5945 0.2249 1.0448 0.075 Uiso 0.50 1 calc PR E 2
C314 C 0.4775(8) 0.2319(4) 1.0707(2) 0.066(4) Uiso 0.50 1 d PGD E 2
H227 H 0.4959 0.2026 1.0886 0.079 Uiso 0.50 1 calc PR E 2
C315 C 0.3909(7) 0.2623(5) 1.0700(2) 0.068(5) Uiso 0.50 1 d PGD E 2
H228 H 0.3514 0.2534 1.0876 0.081 Uiso 0.50 1 calc PR E 2
C316 C 0.3634(6) 0.3061(5) 1.0431(3) 0.060(4) Uiso 0.50 1 d PGD E 2
H229 H 0.3054 0.3265 1.0427 0.072 Uiso 0.50 1 calc PR E 2
C321 C 0.4205(6) 0.3486(5) 0.94584(18) 0.058(4) Uiso 0.50 1 d PGD F 2
C322 C 0.4391(8) 0.3947(4) 0.9205(2) 0.056(4) Uiso 0.50 1 d PGD F 2
H230 H 0.4298 0.4390 0.9247 0.068 Uiso 0.50 1 calc PR F 2
C323 C 0.4716(8) 0.3747(5) 0.8887(2) 0.054(4) Uiso 0.50 1 d PGD F 2
H231 H 0.4840 0.4056 0.8718 0.065 Uiso 0.50 1 calc PR F 2
C324 C 0.4855(8) 0.3084(6) 0.8824(2) 0.096(7) Uiso 0.50 1 d PGD F 2
H232 H 0.5072 0.2950 0.8612 0.115 Uiso 0.50 1 calc PR F 2
C325 C 0.4669(10) 0.2623(4) 0.9078(3) 0.081(6) Uiso 0.50 1 d PGD F 2
H233 H 0.4762 0.2180 0.9035 0.098 Uiso 0.50 1 calc PR F 2
C326 C 0.4344(9) 0.2823(4) 0.9395(2) 0.064(4) Uiso 0.50 1 d PGD F 2
H234 H 0.4219 0.2514 0.9565 0.077 Uiso 0.50 1 calc PR F 2
C331 C 0.2748(6) 0.3793(5) 0.9837(2) 0.061(4) Uiso 0.50 1 d PGD G 2
C332 C 0.2237(8) 0.3289(5) 0.9668(3) 0.085(6) Uiso 0.50 1 d PGD G 2
H235 H 0.2541 0.2959 0.9554 0.102 Uiso 0.50 1 calc PR G 2
C333 C 0.1271(8) 0.3280(6) 0.9669(4) 0.081(6) Uiso 0.50 1 d PGD G 2
H236 H 0.0928 0.2943 0.9555 0.098 Uiso 0.50 1 calc PR G 2
C334 C 0.0816(6) 0.3774(7) 0.9838(4) 0.098(7) Uiso 0.50 1 d PGD G 2
H237 H 0.0169 0.3768 0.9839 0.117 Uiso 0.50 1 calc PR G 2
C335 C 0.1327(7) 0.4278(6) 1.0008(3) 0.059(4) Uiso 0.50 1 d PGD G 2
H238 H 0.1023 0.4608 1.0121 0.071 Uiso 0.50 1 calc PR G 2
C336 C 0.2294(7) 0.4287(5) 1.0007(3) 0.064(4) Uiso 0.50 1 d PGD G 2
H239 H 0.2636 0.4624 1.0121 0.077 Uiso 0.50 1 calc PR G 2

loop_
_atom_site_aniso_label
_atom_site_aniso_U_11
_atom_site_aniso_U_22
_atom_site_aniso_U_33
_atom_site_aniso_U_23
_atom_site_aniso_U_13
_atom_site_aniso_U_12
Cu1 0.0418(8) 0.0839(9) 0.0581(7) -0.0092(6) 0.0133(5) -0.0073(6)
Cu2 0.0484(8) 0.0713(8) 0.0635(7) 0.0009(6) 0.0230(6) -0.0056(6)
N11 0.030(4) 0.077(5) 0.058(4) -0.001(3) 0.014(3) -0.001(3)
C12 0.033(5) 0.069(5) 0.056(5) 0.012(4) 0.005(3) -0.005(4)
C13 0.036(5) 0.107(7) 0.056(5) 0.008(4) 0.007(4) 0.001(5)
C14 0.047(6) 0.101(7) 0.073(6) 0.016(5) 0.002(5) -0.017(5)
C15 0.037(6) 0.096(7) 0.076(6) 0.020(5) 0.021(4) 0.001(5)
C16 0.046(6) 0.084(7) 0.083(6) 0.013(5) 0.016(5) -0.003(5)
N21 0.026(4) 0.082(5) 0.047(3) 0.002(3) 0.008(3) -0.009(3)
C22 0.029(5) 0.074(5) 0.053(4) -0.002(4) 0.005(3) -0.012(4)
S23 0.0416(13) 0.0775(14) 0.0508(11) -0.0026(9) 0.0098(8) -0.0078(10)
C24 0.048(6) 0.065(5) 0.059(5) 0.001(4) 0.009(4) -0.010(4)
C25 0.037(5) 0.070(5) 0.057(5) 0.009(4) 0.003(4) -0.007(4)
N31 0.032(4) 0.073(4) 0.050(4) -0.006(3) 0.018(3) -0.002(3)
C32 0.047(6) 0.065(5) 0.049(4) -0.004(4) 0.016(3) -0.011(4)
C33 0.040(6) 0.087(6) 0.064(5) -0.017(4) 0.012(4) -0.027(5)
C34 0.057(6) 0.066(5) 0.060(5) -0.015(4) 0.012(4) -0.004(5)
C35 0.049(6) 0.073(6) 0.058(5) -0.003(4) 0.022(4) -0.008(4)
C36 0.051(6) 0.071(6) 0.045(4) -0.003(3) 0.010(3) -0.012(4)
N41 0.049(5) 0.083(5) 0.060(4) -0.001(4) 0.015(3) -0.004(4)
C42 0.036(5) 0.084(6) 0.052(4) -0.003(4) 0.019(3) -0.006(4)
C43 0.045(6) 0.098(7) 0.053(5) 0.003(4) 0.008(4) -0.019(5)
C44 0.038(6) 0.115(8) 0.065(5) 0.020(5) 0.019(4) -0.016(5)
C45 0.047(6) 0.139(10) 0.079(6) 0.045(6) 0.020(5) 0.010(6)
C46 0.052(7) 0.103(7) 0.066(5) 0.025(5) 0.027(4) 0.020(5)
N51 0.047(5) 0.078(5) 0.062(4) -0.006(3) 0.011(3) 0.003(4)
C52 0.043(5) 0.073(5) 0.058(5) -0.006(4) 0.015(4) 0.002(4)
C53 0.046(6) 0.089(7) 0.075(6) -0.022(5) 0.006(4) -0.004(5)
C54 0.065(7) 0.087(7) 0.080(6) -0.022(5) 0.005(5) 0.016(5)
C55 0.061(7) 0.113(8) 0.084(7) -0.016(6) 0.014(5) 0.024(6)
C56 0.051(6) 0.099(7) 0.076(6) -0.012(5) 0.012(5) 0.015(5)
N61 0.043(4) 0.070(4) 0.051(4) -0.008(3) -0.003(3) -0.002(3)
C62 0.042(5) 0.078(6) 0.049(4) -0.008(4) 0.012(3) 0.005(4)
C63 0.056(6) 0.081(6) 0.045(4) -0.020(4) 0.010(4) -0.014(5)
C64 0.045(6) 0.091(7) 0.058(5) -0.003(4) 0.018(4) -0.022(5)
C65 0.032(5) 0.089(6) 0.049(4) -0.004(4) 0.013(3) 0.000(4)
C66 0.032(5) 0.069(5) 0.048(4) -0.005(3) 0.010(3) 0.007(4)
N71 0.041(4) 0.073(5) 0.050(4) 0.001(3) 0.015(3) -0.006(3)
C72 0.038(5) 0.069(5) 0.061(5) 0.001(4) 0.008(4) -0.002(4)
S73 0.0438(13) 0.0854(15) 0.0575(12) 0.0029(10) 0.0172(9) -0.0071(11)
C74 0.065(6) 0.075(6) 0.064(5) -0.001(4) 0.012(4) -0.019(5)
C75 0.063(6) 0.078(6) 0.051(5) -0.004(4) 0.013(4) -0.019(5)
N81 0.069(5) 0.078(5) 0.054(4) 0.001(3) 0.029(4) -0.014(4)
C82 0.090(8) 0.076(7) 0.061(5) -0.012(4) 0.026(5) -0.020(6)
C83 0.189(15) 0.102(9) 0.076(7) -0.009(6) 0.073(9) -0.045(9)
C84 0.24(2) 0.093(9) 0.110(10) -0.044(7) 0.101(12) -0.065(11)
C85 0.184(15) 0.083(8) 0.094(8) -0.016(6) 0.076(9) -0.035(9)
C86 0.082(8) 0.093(7) 0.060(5) -0.014(5) 0.031(5) -0.012(6)

loop_
_geom_bond_atom_site_label_1
_geom_bond_atom_site_label_2
_geom_bond_distance
_geom_bond_site_symmetry_2
_geom_bond_publ_flag
Cu1 N51 1.976(7) . ?
Cu1 N21 2.021(6) . ?
Cu1 N11 2.067(7) . ?
Cu1 N61 2.211(6) . ?
Cu2 N41 1.993(8) . ?
Cu2 N71 2.032(6) . ?
Cu2 N81 2.070(7) . ?
Cu2 N31 2.143(7) . ?
N11 C12 1.349(10) . ?
N11 C16 1.365(11) . ?
C12 C13 1.388(12) . ?
C12 C25 1.476(12) . ?
C13 C14 1.363(12) . ?
C14 C15 1.366(14) . ?
C15 C16 1.365(13) . ?
N21 C22 1.305(10) . ?
N21 C25 1.381(10) . ?
C22 C36 1.478(11) . ?
C22 S23 1.728(8) . ?
S23 C24 1.712(9) . ?
C24 C25 1.377(11) . ?
N31 C32 1.346(10) . ?
N31 C36 1.353(11) . ?
C32 C33 1.374(12) . ?
C32 C42 1.473(12) . ?
C33 O65A 1.361(10) . ?
C33 C34 1.370(12) . ?
C34 C35 1.369(12) . ?
C35 C36 1.392(12) . ?
N41 C46 1.338(11) . ?
N41 C42 1.354(11) . ?
C42 C43 1.415(12) . ?
C43 O50A 1.319(11) . ?
C43 C44 1.397(14) . ?
C44 C45 1.362(14) . ?
C45 C46 1.385(13) . ?
N51 C56 1.347(11) . ?
N51 C52 1.353(11) . ?
C52 C53 1.432(11) . ?
C52 C62 1.453(12) . ?
C53 O400 1.357(11) . ?
C53 C54 1.371(13) . ?
C54 C55 1.422(14) . ?
C55 C56 1.369(13) . ?
N61 C66 1.338(10) . ?
N61 C62 1.371(11) . ?
C62 C63 1.376(12) . ?
C63 O414 1.369(10) . ?
C63 C64 1.398(13) . ?
C64 C65 1.402(12) . ?
C65 C66 1.371(11) . ?
C66 C72 1.467(12) . ?
N71 C72 1.291(10) . ?
N71 C75 1.383(11) . ?
C72 S73 1.733(9) . ?
S73 C74 1.709(10) . ?
C74 C75 1.376(12) . ?
C75 C82 1.463(12) . ?
N81 C86 1.311(11) . ?
N81 C82 1.342(11) . ?
C82 C83 1.392(15) . ?
C83 C84 1.360(15) . ?
C84 C85 1.390(15) . ?
C85 C86 1.361(15) . ?
O400 C401 1.434(11) . ?
C401 C402 1.488(15) . ?
C402 O403 1.435(13) . ?
O403 C404 1.453(15) . ?
C404 C405 1.448(18) . ?
C405 O406 1.460(16) . ?
O406 C407 1.48(2) . ?
C407 C408 1.26(2) . ?
C408 O409 1.318(18) . ?
O409 C410 1.373(16) . ?
C410 C411 1.379(14) . ?
C411 O40B 1.298(13) . ?
C411 O40A 1.550(13) . ?
O40A C41A 1.413(13) . ?
C41A C42A 1.446(15) . ?
C42A O414 1.473(14) . ?
O40B C41B 1.441(15) . ?
C41B C42B 1.452(17) . ?
C42B O414 1.419(15) . ?
O50A C51A 1.449(14) . ?
C51A C52A 1.461(15) . ?
C52A O53A 1.416(17) . ?
O53A C54A 1.401(15) . ?
C54A C55A 1.494(16) . ?
C55A O56A 1.411(15) . ?
O56A C57A 1.403(15) . ?
C57A C58A 1.458(17) . ?
C58A O59A 1.414(15) . ?
O59A C60A 1.339(16) . ?
C60A C61A 1.547(16) . ?
C61A O62A 1.323(16) . ?
O62A C63A 1.396(17) . ?
C63A C64A 1.502(18) . ?
C64A O65A 1.392(15) . ?
C51B C52B 1.488(13) . ?
C52B O53B 1.470(13) . ?
O53B C54B 1.398(12) . ?
C54B C55B 1.452(16) . ?
C55B O56B 1.476(15) . ?
O56B C57B 1.491(16) . ?
C57B C58B 1.521(17) . ?
C58B O59B 1.431(15) . ?
O59B C60B 1.424(15) . ?
C60B C61B 1.566(16) . ?
C61B O62B 1.474(15) . ?
O62B C63B 1.410(17) . ?
C63B C64B 1.594(17) . ?
B1 C121 1.487(5) . ?
B1 C111 1.637(4) . ?
B1 C101 1.801(5) . ?
B1 C131 1.831(6) . ?
C101 C102 1.3900 . ?
C101 C106 1.3900 . ?
C102 C103 1.3900 . ?
C103 C104 1.3900 . ?
C104 C105 1.3900 . ?
C105 C106 1.3900 . ?
C111 C112 1.3900 . ?
C111 C116 1.3900 . ?
C112 C113 1.3900 . ?
C113 C114 1.3900 . ?
C114 C115 1.3900 . ?
C115 C116 1.3900 . ?
C121 C122 1.3900 . ?
C121 C126 1.3900 . ?
C122 C123 1.3900 . ?
C123 C124 1.3900 . ?
C124 C125 1.3900 . ?
C125 C126 1.3900 . ?
C131 C132 1.3900 . ?
C131 C136 1.3900 . ?
C132 C133 1.3900 . ?
C133 C134 1.3900 . ?
C134 C135 1.3900 . ?
C135 C136 1.3900 . ?
B2 C221 1.612(7) . ?
B2 C211 1.661(7) . ?
B2 C231 1.673(9) . ?
B2 C201 1.712(7) . ?
C201 C202 1.3900 . ?
C201 C206 1.3900 . ?
C202 C203 1.3900 . ?
C203 C204 1.3900 . ?
C204 C205 1.3900 . ?
C205 C206 1.3900 . ?
C211 C212 1.3900 . ?
C211 C216 1.3900 . ?
C212 C213 1.3900 . ?
C213 C214 1.3900 . ?
C214 C215 1.3900 . ?
C215 C216 1.3900 . ?
C221 C222 1.3900 . ?
C221 C226 1.3900 . ?
C222 C223 1.3900 . ?
C223 C224 1.3900 . ?
C224 C225 1.3900 . ?
C225 C226 1.3900 . ?
C231 C232 1.3900 . ?
C231 C236 1.3900 . ?
C232 C233 1.3900 . ?
C233 C234 1.3900 . ?
C234 C235 1.3900 . ?
C235 C236 1.3900 . ?
B3 C331 1.529(8) . ?
B3 C301 1.650(8) . ?
B3 C321 1.705(7) . ?
B3 C304 1.740(8) 3_667 ?
B3 C311 1.785(6) . ?
C301 C304 0.480(18) 3_667 ?
C301 C303 1.248(18) 3_667 ?
C301 C302 1.3900 . ?
C301 C306 1.3900 . ?
C301 C305 1.773(18) 3_667 ?
C302 C303 1.3900 . ?
C303 C304 1.3900 . ?
C304 C305 1.3900 . ?
C304 B3 1.740(8) 3_667 ?
C305 C306 1.3900 . ?
C311 C312 1.3900 . ?
C311 C316 1.3900 . ?
C312 C313 1.3900 . ?
C313 C314 1.3900 . ?
C314 C315 1.3900 . ?
C315 C316 1.3900 . ?
C321 C322 1.3900 . ?
C321 C326 1.3900 . ?
C322 C323 1.3900 . ?
C323 C324 1.3900 . ?
C324 C325 1.3900 . ?
C325 C326 1.3900 . ?
C331 C332 1.3900 . ?
C331 C336 1.3900 . ?
C332 C333 1.3900 . ?
C333 C334 1.3900 . ?
C334 C335 1.3900 . ?
C335 C336 1.3900 . ?
